data_1561781
loop_
_publ_author_name
'Mokrai, R\'eka'
'Sz\>ucs, R\'ozsa'
'Duffy, Matthew P.'
'Dorcet, Vincent'
'Roisnel, Thierry'
'Benk\>o, Zolt\'an'
'Nyul\'aszi, L\'aszl\'o'
'Bouit, Pierre-Antoine'
'Hissler, Muriel'

_publ_section_title
;
 Topologically diverse polycyclic aromatic hydrocarbons from pericyclic
 reactions with polyaromatic phospholes
;
_journal_issue 18
_journal_name_full 'New Journal of Chemistry'
_journal_page_first 8118
_journal_page_last 8124
_journal_paper_doi 10.1039/D1NJ01194D
_journal_volume 45
_journal_year 2021
_chemical_compound_source 'synthesis as described'
_chemical_formula_moiety 'C38 H32 O8'
_chemical_formula_sum 'C38 H32 O8'
_chemical_formula_weight 616.63
_space_group_crystal_system triclinic
_space_group_IT_number 2
_space_group_name_Hall '-P 1'
_space_group_name_H-M_alt 'P -1'
_atom_sites_solution_hydrogens geom
_audit_update_record
;
2019-02-01 deposited with the CCDC.	2021-04-08 downloaded from the CCDC.
;
_cell_angle_alpha 107.493(2)
_cell_angle_beta 92.096(2)
_cell_angle_gamma 102.376(2)
_cell_formula_units_Z 2
_cell_length_a 9.1526(4)
_cell_length_b 13.7940(6)
_cell_length_c 15.1145(6)
_cell_measurement_reflns_used 9922
_cell_measurement_temperature 150
_cell_measurement_theta_max 27.48
_cell_measurement_theta_min 2.29
_cell_measurement_wavelength 0.71073
_cell_volume 1767.20(13)
_computing_cell_refinement 'Bruker APEX2 (Bruker, 2014)'
_computing_data_collection 'Bruker APEX2 (Bruker, 2014)'
_computing_data_reduction 'Bruker APEX2 (Bruker, 2014)'
_computing_molecular_graphics 'SXGRAPH (Farrugia, 1999), Mercury (CSD, 2016)'
_computing_publication_material 'CRYSCALC (T. Roisnel, local program, 2019)'
_computing_structure_refinement 'SHELXL-2018_3 (Sheldrick, 2018)'
_computing_structure_solution 'SHELXT (Sheldrick, 2015)'
_diffrn_ambient_temperature 150
_diffrn_detector 'CCD plate'
_diffrn_measured_fraction_theta_full 0.996
_diffrn_measured_fraction_theta_max 0.986
_diffrn_measurement_device_type 'APEXII, Bruker-AXS'
_diffrn_measurement_method 'CCD rotation images, thin slices'
_diffrn_radiation_monochromator graphite
_diffrn_radiation_probe x-ray
_diffrn_radiation_source 'fine-focus sealed tube'
_diffrn_radiation_type MoK\a
_diffrn_radiation_wavelength 0.71073
_diffrn_reflns_av_R_equivalents 0.0263
_diffrn_reflns_av_unetI/netI 0.0278
_diffrn_reflns_limit_h_max 11
_diffrn_reflns_limit_h_min -11
_diffrn_reflns_limit_k_max 17
_diffrn_reflns_limit_k_min -17
_diffrn_reflns_limit_l_max 19
_diffrn_reflns_limit_l_min -15
_diffrn_reflns_number 25235
_diffrn_reflns_theta_full 25.242
_diffrn_reflns_theta_max 27.519
_diffrn_reflns_theta_min 1.421
_exptl_absorpt_coefficient_mu 0.081
_exptl_absorpt_correction_T_max 0.990
_exptl_absorpt_correction_T_min 0.921
_exptl_absorpt_correction_type multi-scan
_exptl_absorpt_process_details
;
  [Sheldrick, G.M. (2014). SADABS Bruker AXS Inc., Madison, Wisconsin, USA]
;
_exptl_crystal_colour yellow
_exptl_crystal_density_diffrn 1.159
_exptl_crystal_description prism
_exptl_crystal_F_000 648
_exptl_crystal_size_max 0.420
_exptl_crystal_size_mid 0.180
_exptl_crystal_size_min 0.120
_refine_diff_density_max 0.374
_refine_diff_density_min -0.358
_refine_diff_density_rms 0.081
_refine_ls_extinction_method none
_refine_ls_goodness_of_fit_ref 1.073
_refine_ls_hydrogen_treatment constr
_refine_ls_matrix_type full
_refine_ls_number_parameters 421
_refine_ls_number_reflns 8024
_refine_ls_number_restraints 0
_refine_ls_restrained_S_all 1.073
_refine_ls_R_factor_all 0.0574
_refine_ls_R_factor_gt 0.0443
_refine_ls_shift/su_max 0.009
_refine_ls_shift/su_mean 0.000
_refine_ls_structure_factor_coef Fsqd
_refine_ls_weighting_details 'w=1/[\s^2^(Fo^2^)+(0.1054P)^2^+0.3066P] where P=(Fo^2^+2Fc^2^)/3'
_refine_ls_weighting_scheme calc
_refine_ls_wR_factor_gt 0.1474
_refine_ls_wR_factor_ref 0.1650
_reflns_Friedel_coverage 0.000
_reflns_number_gt 6353
_reflns_number_total 8024
_reflns_threshold_expression >2sigma(I)
_cod_data_source_file d1nj01194d2.cif
_cod_data_source_block SR74
_cod_depositor_comments 'Adding full bibliography for 1561780--1561785.cif.'
_cod_database_code 1561781

loop_
_space_group_symop_operation_xyz
'x, y, z'
'-x, -y, -z'

loop_
_atom_site_label
_atom_site_type_symbol
_atom_site_fract_x
_atom_site_fract_y
_atom_site_fract_z
_atom_site_U_iso_or_equiv
_atom_site_adp_type
_atom_site_occupancy
_atom_site_site_symmetry_order
_atom_site_calc_flag
_atom_site_refinement_flags_posn
_atom_site_refinement_flags_adp
_atom_site_refinement_flags_occupancy
_atom_site_disorder_assembly
_atom_site_disorder_group
C1 C 0.98815(17) 0.25257(11) 0.74908(10) 0.0209(3) Uani 1 1 d . . . . .
C2 C 1.09955(18) 0.19845(12) 0.69685(10) 0.0231(3) Uani 1 1 d . . . . .
O3 O 1.07395(15) 0.10579(9) 0.65706(9) 0.0355(3) Uani 1 1 d . . . . .
O4 O 1.23039(13) 0.26553(9) 0.70304(8) 0.0280(3) Uani 1 1 d . . . . .
C5 C 1.3444(2) 0.22291(18) 0.65111(18) 0.0512(6) Uani 1 1 d . . . . .
H5A H 1.358874 0.162219 0.668234 0.077 Uiso 1 1 calc R U . . .
H5B H 1.439362 0.276340 0.665845 0.077 Uiso 1 1 calc R U . . .
H5C H 1.312249 0.201314 0.584104 0.077 Uiso 1 1 calc R U . . .
C6 C 0.93281(17) 0.32598(11) 0.72103(10) 0.0206(3) Uani 1 1 d . . . . .
C7 C 0.82984(16) 0.37602(11) 0.77454(10) 0.0199(3) Uani 1 1 d . . . . .
C8 C 0.73166(16) 0.43105(12) 0.73894(11) 0.0218(3) Uani 1 1 d . . . . .
C9 C 0.69836(18) 0.41121(13) 0.64219(11) 0.0266(3) Uani 1 1 d . . . . .
H9 H 0.749038 0.367845 0.599195 0.032 Uiso 1 1 calc R U . . .
C10 C 0.59341(19) 0.45390(15) 0.60934(12) 0.0323(4) Uani 1 1 d . . . . .
H10 H 0.572128 0.439451 0.544051 0.039 Uiso 1 1 calc R U . . .
C11 C 0.5187(2) 0.51777(16) 0.67089(14) 0.0356(4) Uani 1 1 d . . . . .
H11 H 0.447626 0.547916 0.647909 0.043 Uiso 1 1 calc R U . . .
C12 C 0.54775(19) 0.53732(14) 0.76535(13) 0.0310(4) Uani 1 1 d . . . . .
H12 H 0.495501 0.580675 0.807118 0.037 Uiso 1 1 calc R U . . .
C13 C 0.65335(17) 0.49442(12) 0.80142(11) 0.0237(3) Uani 1 1 d . . . . .
C14 C 0.99412(17) 0.35407(12) 0.63916(10) 0.0206(3) Uani 1 1 d . . . . .
C15 C 1.06586(17) 0.45753(11) 0.65095(10) 0.0200(3) Uani 1 1 d . . . . .
H15 H 1.067614 0.510755 0.708320 0.024 Uiso 1 1 calc R U . . .
C16 C 1.13514(16) 0.48173(11) 0.57707(10) 0.0195(3) Uani 1 1 d . . . . .
C17 C 1.13370(18) 0.40419(12) 0.49363(10) 0.0235(3) Uani 1 1 d . . . . .
H17 H 1.182178 0.421353 0.443966 0.028 Uiso 1 1 calc R U . . .
C18 C 1.06169(19) 0.30187(12) 0.48269(10) 0.0243(3) Uani 1 1 d . . . . .
C19 C 0.98939(18) 0.27565(12) 0.55489(11) 0.0242(3) Uani 1 1 d . . . . .
H19 H 0.937814 0.205505 0.546738 0.029 Uiso 1 1 calc R U . . .
O20 O 1.21126(13) 0.57999(8) 0.58102(7) 0.0245(2) Uani 1 1 d . . . . .
C21 C 1.2094(2) 0.66304(13) 0.66368(12) 0.0352(4) Uani 1 1 d . . . . .
H21A H 1.105165 0.666690 0.673294 0.053 Uiso 1 1 calc R U . . .
H21B H 1.265463 0.729277 0.657520 0.053 Uiso 1 1 calc R U . . .
H21C H 1.256339 0.650366 0.717167 0.053 Uiso 1 1 calc R U . . .
O22 O 1.06708(16) 0.23157(9) 0.39814(8) 0.0356(3) Uani 1 1 d . . . . .
C23 C 1.0026(3) 0.12383(14) 0.38461(13) 0.0423(5) Uani 1 1 d . . . . .
H23A H 1.048896 0.102333 0.432862 0.063 Uiso 1 1 calc R U . . .
H23B H 1.020571 0.081674 0.322937 0.063 Uiso 1 1 calc R U . . .
H23C H 0.894063 0.113397 0.388738 0.063 Uiso 1 1 calc R U . . .
C31 C 0.93756(16) 0.22439(11) 0.82618(10) 0.0202(3) Uani 1 1 d . . . . .
C32 C 0.97314(17) 0.12920(12) 0.84273(10) 0.0217(3) Uani 1 1 d . . . . .
O33 O 0.88110(13) 0.04875(9) 0.83201(8) 0.0293(3) Uani 1 1 d . . . . .
O34 O 1.11873(13) 0.14475(9) 0.86866(8) 0.0289(3) Uani 1 1 d . . . . .
C35 C 1.1639(2) 0.05522(15) 0.88208(16) 0.0437(5) Uani 1 1 d . . . . .
H35A H 1.103729 0.030971 0.926986 0.066 Uiso 1 1 calc R U . . .
H35B H 1.270660 0.075307 0.905966 0.066 Uiso 1 1 calc R U . . .
H35C H 1.147744 -0.001169 0.822364 0.066 Uiso 1 1 calc R U . . .
C36 C 0.85440(16) 0.28290(11) 0.88656(10) 0.0196(3) Uani 1 1 d . . . . .
C37 C 0.81157(16) 0.36665(11) 0.86493(10) 0.0195(3) Uani 1 1 d . . . . .
C38 C 0.75547(16) 0.44780(11) 0.93278(10) 0.0206(3) Uani 1 1 d . . . . .
C39 C 0.78706(18) 0.46979(12) 1.02995(11) 0.0237(3) Uani 1 1 d . . . . .
H39 H 0.839638 0.427877 1.052151 0.028 Uiso 1 1 calc R U . . .
C40 C 0.74336(18) 0.55053(12) 1.09311(11) 0.0266(3) Uani 1 1 d . . . . .
H40 H 0.763963 0.563043 1.158162 0.032 Uiso 1 1 calc R U . . .
C41 C 0.66873(19) 0.61404(12) 1.06150(12) 0.0289(4) Uani 1 1 d . . . . .
H41 H 0.637392 0.669308 1.105031 0.035 Uiso 1 1 calc R U . . .
C42 C 0.64063(18) 0.59671(12) 0.96768(12) 0.0274(3) Uani 1 1 d . . . . .
H42 H 0.592022 0.641418 0.946780 0.033 Uiso 1 1 calc R U . . .
C43 C 0.68262(16) 0.51376(12) 0.90178(11) 0.0219(3) Uani 1 1 d . . . . .
C44 C 0.80598(17) 0.24850(11) 0.96790(10) 0.0198(3) Uani 1 1 d . . . . .
C45 C 0.91485(17) 0.24668(11) 1.03488(10) 0.0212(3) Uani 1 1 d . . . . .
H45 H 1.018885 0.272011 1.031600 0.025 Uiso 1 1 calc R U . . .
C46 C 0.86743(18) 0.20710(11) 1.10605(10) 0.0213(3) Uani 1 1 d . . . . .
C47 C 0.71472(18) 0.16958(12) 1.11138(10) 0.0231(3) Uani 1 1 d . . . . .
H47 H 0.683572 0.141905 1.159931 0.028 Uiso 1 1 calc R U . . .
C48 C 0.60933(17) 0.17316(12) 1.04516(10) 0.0232(3) Uani 1 1 d . . . . .
C49 C 0.65459(17) 0.21308(12) 0.97320(10) 0.0224(3) Uani 1 1 d . . . . .
H49 H 0.581660 0.215827 0.928210 0.027 Uiso 1 1 calc R U . . .
O50 O 0.96134(13) 0.20079(9) 1.17527(7) 0.0270(3) Uani 1 1 d . . . . .
C51 C 1.1162(2) 0.24936(18) 1.18159(13) 0.0398(5) Uani 1 1 d . . . . .
H51A H 1.157821 0.215748 1.124657 0.060 Uiso 1 1 calc R U . . .
H51B H 1.170005 0.242179 1.235654 0.060 Uiso 1 1 calc R U . . .
H51C H 1.127742 0.323714 1.188809 0.060 Uiso 1 1 calc R U . . .
O52 O 0.45779(13) 0.13847(10) 1.04372(9) 0.0341(3) Uani 1 1 d . . . . .
C53 C 0.4066(2) 0.08861(16) 1.11120(13) 0.0374(4) Uani 1 1 d . . . . .
H53A H 0.456055 0.031239 1.107066 0.056 Uiso 1 1 calc R U . . .
H53B H 0.297418 0.060797 1.098804 0.056 Uiso 1 1 calc R U . . .
H53C H 0.431464 0.139672 1.173911 0.056 Uiso 1 1 calc R U . . .

loop_
_atom_site_aniso_label
_atom_site_aniso_U_11
_atom_site_aniso_U_22
_atom_site_aniso_U_33
_atom_site_aniso_U_23
_atom_site_aniso_U_13
_atom_site_aniso_U_12
C1 0.0248(7) 0.0187(7) 0.0187(7) 0.0070(5) 0.0050(6) 0.0024(6)
C2 0.0308(8) 0.0206(7) 0.0200(7) 0.0096(6) 0.0070(6) 0.0051(6)
O3 0.0464(8) 0.0207(6) 0.0390(7) 0.0076(5) 0.0166(6) 0.0078(5)
O4 0.0266(6) 0.0268(6) 0.0309(6) 0.0094(5) 0.0115(5) 0.0052(5)
C5 0.0398(11) 0.0466(12) 0.0682(15) 0.0135(11) 0.0316(11) 0.0150(9)
C6 0.0249(7) 0.0195(7) 0.0165(7) 0.0076(5) 0.0030(6) 0.0007(6)
C7 0.0213(7) 0.0197(7) 0.0196(7) 0.0104(6) 0.0032(6) 0.0006(6)
C8 0.0193(7) 0.0238(7) 0.0250(8) 0.0144(6) 0.0032(6) 0.0010(6)
C9 0.0237(8) 0.0346(9) 0.0251(8) 0.0170(7) 0.0042(6) 0.0033(6)
C10 0.0269(8) 0.0465(10) 0.0299(9) 0.0242(8) 0.0019(7) 0.0047(7)
C11 0.0240(8) 0.0509(11) 0.0439(10) 0.0311(9) 0.0033(7) 0.0108(8)
C12 0.0253(8) 0.0370(9) 0.0387(10) 0.0207(8) 0.0083(7) 0.0107(7)
C13 0.0195(7) 0.0257(8) 0.0291(8) 0.0157(6) 0.0042(6) 0.0019(6)
C14 0.0227(7) 0.0237(7) 0.0180(7) 0.0103(6) 0.0049(6) 0.0051(6)
C15 0.0230(7) 0.0207(7) 0.0172(7) 0.0066(5) 0.0041(6) 0.0061(6)
C16 0.0206(7) 0.0189(7) 0.0216(7) 0.0102(6) 0.0031(6) 0.0044(6)
C17 0.0293(8) 0.0253(8) 0.0191(7) 0.0115(6) 0.0078(6) 0.0061(6)
C18 0.0344(9) 0.0227(7) 0.0163(7) 0.0061(6) 0.0045(6) 0.0072(6)
C19 0.0317(8) 0.0196(7) 0.0212(7) 0.0091(6) 0.0047(6) 0.0015(6)
O20 0.0313(6) 0.0184(5) 0.0242(5) 0.0093(4) 0.0078(4) 0.0025(4)
C21 0.0524(11) 0.0179(8) 0.0316(9) 0.0056(7) 0.0100(8) 0.0028(7)
O22 0.0622(9) 0.0232(6) 0.0180(6) 0.0043(5) 0.0125(5) 0.0045(6)
C23 0.0696(14) 0.0225(8) 0.0264(9) 0.0014(7) 0.0098(9) 0.0015(8)
C31 0.0218(7) 0.0189(7) 0.0200(7) 0.0086(6) 0.0023(6) 0.0018(6)
C32 0.0277(8) 0.0222(7) 0.0164(7) 0.0078(6) 0.0051(6) 0.0054(6)
O33 0.0310(6) 0.0220(6) 0.0361(6) 0.0143(5) 0.0075(5) 0.0010(5)
O34 0.0295(6) 0.0219(6) 0.0350(6) 0.0100(5) -0.0025(5) 0.0053(5)
C35 0.0454(11) 0.0303(10) 0.0561(13) 0.0151(9) -0.0150(9) 0.0118(8)
C36 0.0199(7) 0.0214(7) 0.0179(7) 0.0092(6) 0.0026(5) 0.0011(6)
C37 0.0194(7) 0.0205(7) 0.0184(7) 0.0085(6) 0.0027(5) 0.0008(6)
C38 0.0188(7) 0.0209(7) 0.0219(7) 0.0092(6) 0.0051(6) 0.0005(6)
C39 0.0248(8) 0.0226(7) 0.0230(7) 0.0082(6) 0.0044(6) 0.0023(6)
C40 0.0269(8) 0.0246(8) 0.0242(8) 0.0055(6) 0.0044(6) 0.0007(6)
C41 0.0269(8) 0.0212(8) 0.0339(9) 0.0032(6) 0.0082(7) 0.0030(6)
C42 0.0253(8) 0.0228(8) 0.0361(9) 0.0116(7) 0.0078(7) 0.0060(6)
C43 0.0187(7) 0.0214(7) 0.0271(8) 0.0113(6) 0.0056(6) 0.0021(6)
C44 0.0246(7) 0.0180(7) 0.0184(7) 0.0084(5) 0.0052(6) 0.0042(6)
C45 0.0231(7) 0.0223(7) 0.0197(7) 0.0089(6) 0.0051(6) 0.0047(6)
C46 0.0284(8) 0.0192(7) 0.0170(7) 0.0070(5) 0.0023(6) 0.0053(6)
C47 0.0311(8) 0.0217(7) 0.0179(7) 0.0104(6) 0.0064(6) 0.0026(6)
C48 0.0228(7) 0.0237(7) 0.0220(7) 0.0087(6) 0.0052(6) 0.0009(6)
C49 0.0233(7) 0.0254(8) 0.0202(7) 0.0112(6) 0.0027(6) 0.0035(6)
O50 0.0297(6) 0.0318(6) 0.0220(5) 0.0149(5) -0.0006(4) 0.0041(5)
C51 0.0262(9) 0.0642(13) 0.0344(10) 0.0273(9) -0.0006(7) 0.0054(8)
O52 0.0237(6) 0.0483(8) 0.0341(7) 0.0253(6) 0.0065(5) -0.0018(5)
C53 0.0340(9) 0.0448(11) 0.0378(10) 0.0252(8) 0.0133(8) -0.0005(8)

loop_
_atom_type_symbol
_atom_type_description
_atom_type_scat_dispersion_real
_atom_type_scat_dispersion_imag
_atom_type_scat_source
C C 0.0033 0.0016 'International Tables Vol C Tables 4.2.6.8 and 6.1.1.4'
H H 0.0000 0.0000 'International Tables Vol C Tables 4.2.6.8 and 6.1.1.4'
O O 0.0106 0.0060 'International Tables Vol C Tables 4.2.6.8 and 6.1.1.4'

loop_
_geom_angle_atom_site_label_1
_geom_angle_atom_site_label_2
_geom_angle_atom_site_label_3
_geom_angle
_geom_angle_site_symmetry_1
_geom_angle_site_symmetry_3
_geom_angle_publ_flag
C6 C1 C31 120.49(14) . . ?
C6 C1 C2 121.71(13) . . ?
C31 C1 C2 117.77(13) . . ?
O3 C2 O4 124.89(15) . . ?
O3 C2 C1 123.97(14) . . ?
O4 C2 C1 111.10(13) . . ?
C2 O4 C5 115.97(14) . . ?
O4 C5 H5A 109.5 . . ?
O4 C5 H5B 109.5 . . ?
H5A C5 H5B 109.5 . . ?
O4 C5 H5C 109.5 . . ?
H5A C5 H5C 109.5 . . ?
H5B C5 H5C 109.5 . . ?
C1 C6 C7 118.99(13) . . ?
C1 C6 C14 117.68(13) . . ?
C7 C6 C14 123.17(13) . . ?
C6 C7 C37 118.75(13) . . ?
C6 C7 C8 123.52(13) . . ?
C37 C7 C8 117.57(13) . . ?
C13 C8 C9 118.54(14) . . ?
C13 C8 C7 119.57(13) . . ?
C9 C8 C7 121.36(14) . . ?
C10 C9 C8 120.92(16) . . ?
C10 C9 H9 119.5 . . ?
C8 C9 H9 119.5 . . ?
C9 C10 C11 120.47(16) . . ?
C9 C10 H10 119.8 . . ?
C11 C10 H10 119.8 . . ?
C12 C11 C10 119.75(16) . . ?
C12 C11 H11 120.1 . . ?
C10 C11 H11 120.1 . . ?
C11 C12 C13 121.36(17) . . ?
C11 C12 H12 119.3 . . ?
C13 C12 H12 119.3 . . ?
C12 C13 C8 118.94(15) . . ?
C12 C13 C43 121.43(15) . . ?
C8 C13 C43 119.63(14) . . ?
C15 C14 C19 120.99(13) . . ?
C15 C14 C6 119.02(13) . . ?
C19 C14 C6 119.78(13) . . ?
C14 C15 C16 118.86(13) . . ?
C14 C15 H15 120.6 . . ?
C16 C15 H15 120.6 . . ?
O20 C16 C17 115.18(12) . . ?
O20 C16 C15 124.11(13) . . ?
C17 C16 C15 120.69(13) . . ?
C18 C17 C16 119.90(13) . . ?
C18 C17 H17 120.0 . . ?
C16 C17 H17 120.0 . . ?
O22 C18 C17 115.31(13) . . ?
O22 C18 C19 124.04(14) . . ?
C17 C18 C19 120.65(14) . . ?
C14 C19 C18 118.89(14) . . ?
C14 C19 H19 120.6 . . ?
C18 C19 H19 120.6 . . ?
C16 O20 C21 117.17(12) . . ?
O20 C21 H21A 109.5 . . ?
O20 C21 H21B 109.5 . . ?
H21A C21 H21B 109.5 . . ?
O20 C21 H21C 109.5 . . ?
H21A C21 H21C 109.5 . . ?
H21B C21 H21C 109.5 . . ?
C18 O22 C23 117.90(12) . . ?
O22 C23 H23A 109.5 . . ?
O22 C23 H23B 109.5 . . ?
H23A C23 H23B 109.5 . . ?
O22 C23 H23C 109.5 . . ?
H23A C23 H23C 109.5 . . ?
H23B C23 H23C 109.5 . . ?
C36 C31 C1 120.59(13) . . ?
C36 C31 C32 120.22(12) . . ?
C1 C31 C32 119.18(13) . . ?
O33 C32 O34 124.58(14) . . ?
O33 C32 C31 123.94(14) . . ?
O34 C32 C31 111.47(12) . . ?
C32 O34 C35 115.07(13) . . ?
O34 C35 H35A 109.5 . . ?
O34 C35 H35B 109.5 . . ?
H35A C35 H35B 109.5 . . ?
O34 C35 H35C 109.5 . . ?
H35A C35 H35C 109.5 . . ?
H35B C35 H35C 109.5 . . ?
C31 C36 C37 118.99(13) . . ?
C31 C36 C44 117.39(13) . . ?
C37 C36 C44 123.48(13) . . ?
C36 C37 C7 118.74(13) . . ?
C36 C37 C38 123.26(12) . . ?
C7 C37 C38 117.94(13) . . ?
C43 C38 C39 118.05(14) . . ?
C43 C38 C37 119.92(13) . . ?
C39 C38 C37 121.65(14) . . ?
C40 C39 C38 121.45(15) . . ?
C40 C39 H39 119.3 . . ?
C38 C39 H39 119.3 . . ?
C39 C40 C41 119.89(15) . . ?
C39 C40 H40 120.1 . . ?
C41 C40 H40 120.1 . . ?
C42 C41 C40 120.02(15) . . ?
C42 C41 H41 120.0 . . ?
C40 C41 H41 120.0 . . ?
C41 C42 C43 121.07(15) . . ?
C41 C42 H42 119.5 . . ?
C43 C42 H42 119.5 . . ?
C42 C43 C38 119.47(14) . . ?
C42 C43 C13 121.62(14) . . ?
C38 C43 C13 118.91(14) . . ?
C49 C44 C45 120.80(13) . . ?
C49 C44 C36 119.39(13) . . ?
C45 C44 C36 119.69(13) . . ?
C46 C45 C44 118.68(14) . . ?
C46 C45 H45 120.7 . . ?
C44 C45 H45 120.7 . . ?
O50 C46 C45 124.56(14) . . ?
O50 C46 C47 114.38(13) . . ?
C45 C46 C47 121.06(14) . . ?
C48 C47 C46 119.26(13) . . ?
C48 C47 H47 120.4 . . ?
C46 C47 H47 120.4 . . ?
O52 C48 C47 124.05(13) . . ?
O52 C48 C49 115.34(14) . . ?
C47 C48 C49 120.60(14) . . ?
C44 C49 C48 119.58(14) . . ?
C44 C49 H49 120.2 . . ?
C48 C49 H49 120.2 . . ?
C46 O50 C51 117.62(12) . . ?
O50 C51 H51A 109.5 . . ?
O50 C51 H51B 109.5 . . ?
H51A C51 H51B 109.5 . . ?
O50 C51 H51C 109.5 . . ?
H51A C51 H51C 109.5 . . ?
H51B C51 H51C 109.5 . . ?
C48 O52 C53 117.34(13) . . ?
O52 C53 H53A 109.5 . . ?
O52 C53 H53B 109.5 . . ?
H53A C53 H53B 109.5 . . ?
O52 C53 H53C 109.5 . . ?
H53A C53 H53C 109.5 . . ?
H53B C53 H53C 109.5 . . ?

loop_
_geom_bond_atom_site_label_1
_geom_bond_atom_site_label_2
_geom_bond_distance
_geom_bond_site_symmetry_2
_geom_bond_publ_flag
C1 C6 1.387(2) . ?
C1 C31 1.3995(19) . ?
C1 C2 1.500(2) . ?
C2 O3 1.2039(19) . ?
C2 O4 1.3281(19) . ?
O4 C5 1.448(2) . ?
C5 H5A 0.9800 . ?
C5 H5B 0.9800 . ?
C5 H5C 0.9800 . ?
C6 C7 1.420(2) . ?
C6 C14 1.4973(19) . ?
C7 C37 1.4230(19) . ?
C7 C8 1.475(2) . ?
C8 C13 1.411(2) . ?
C8 C9 1.413(2) . ?
C9 C10 1.378(2) . ?
C9 H9 0.9500 . ?
C10 C11 1.386(3) . ?
C10 H10 0.9500 . ?
C11 C12 1.376(3) . ?
C11 H11 0.9500 . ?
C12 C13 1.408(2) . ?
C12 H12 0.9500 . ?
C13 C43 1.463(2) . ?
C14 C15 1.391(2) . ?
C14 C19 1.394(2) . ?
C15 C16 1.3948(19) . ?
C15 H15 0.9500 . ?
C16 O20 1.3673(17) . ?
C16 C17 1.384(2) . ?
C17 C18 1.381(2) . ?
C17 H17 0.9500 . ?
C18 O22 1.3624(18) . ?
C18 C19 1.395(2) . ?
C19 H19 0.9500 . ?
O20 C21 1.4223(19) . ?
C21 H21A 0.9800 . ?
C21 H21B 0.9800 . ?
C21 H21C 0.9800 . ?
O22 C23 1.425(2) . ?
C23 H23A 0.9800 . ?
C23 H23B 0.9800 . ?
C23 H23C 0.9800 . ?
C31 C36 1.391(2) . ?
C31 C32 1.506(2) . ?
C32 O33 1.2035(19) . ?
C32 O34 1.328(2) . ?
O34 C35 1.449(2) . ?
C35 H35A 0.9800 . ?
C35 H35B 0.9800 . ?
C35 H35C 0.9800 . ?
C36 C37 1.417(2) . ?
C36 C44 1.4944(18) . ?
C37 C38 1.471(2) . ?
C38 C43 1.409(2) . ?
C38 C39 1.413(2) . ?
C39 C40 1.375(2) . ?
C39 H39 0.9500 . ?
C40 C41 1.395(2) . ?
C40 H40 0.9500 . ?
C41 C42 1.370(2) . ?
C41 H41 0.9500 . ?
C42 C43 1.407(2) . ?
C42 H42 0.9500 . ?
C44 C49 1.381(2) . ?
C44 C45 1.404(2) . ?
C45 C46 1.3889(19) . ?
C45 H45 0.9500 . ?
C46 O50 1.3645(19) . ?
C46 C47 1.397(2) . ?
C47 C48 1.383(2) . ?
C47 H47 0.9500 . ?
C48 O52 1.3639(19) . ?
C48 C49 1.3976(19) . ?
C49 H49 0.9500 . ?
O50 C51 1.418(2) . ?
C51 H51A 0.9800 . ?
C51 H51B 0.9800 . ?
C51 H51C 0.9800 . ?
O52 C53 1.4322(19) . ?
C53 H53A 0.9800 . ?
C53 H53B 0.9800 . ?
C53 H53C 0.9800 . ?

loop_
_geom_torsion_atom_site_label_1
_geom_torsion_atom_site_label_2
_geom_torsion_atom_site_label_3
_geom_torsion_atom_site_label_4
_geom_torsion
_geom_torsion_site_symmetry_1
_geom_torsion_site_symmetry_2
_geom_torsion_site_symmetry_3
_geom_torsion_site_symmetry_4
_geom_torsion_publ_flag
C6 C1 C2 O3 -115.79(18) . . . . ?
C31 C1 C2 O3 62.3(2) . . . . ?
C6 C1 C2 O4 66.21(19) . . . . ?
C31 C1 C2 O4 -115.66(15) . . . . ?
O3 C2 O4 C5 5.1(2) . . . . ?
C1 C2 O4 C5 -176.91(16) . . . . ?
C31 C1 C6 C7 3.2(2) . . . . ?
C2 C1 C6 C7 -178.75(14) . . . . ?
C31 C1 C6 C14 178.78(13) . . . . ?
C2 C1 C6 C14 -3.1(2) . . . . ?
C1 C6 C7 C37 13.3(2) . . . . ?
C14 C6 C7 C37 -162.01(14) . . . . ?
C1 C6 C7 C8 -161.93(14) . . . . ?
C14 C6 C7 C8 22.7(2) . . . . ?
C6 C7 C8 C13 -168.48(14) . . . . ?
C37 C7 C8 C13 16.2(2) . . . . ?
C6 C7 C8 C9 20.0(2) . . . . ?
C37 C7 C8 C9 -155.36(14) . . . . ?
C13 C8 C9 C10 0.9(2) . . . . ?
C7 C8 C9 C10 172.58(14) . . . . ?
C8 C9 C10 C11 0.3(3) . . . . ?
C9 C10 C11 C12 -1.0(3) . . . . ?
C10 C11 C12 C13 0.5(3) . . . . ?
C11 C12 C13 C8 0.7(2) . . . . ?
C11 C12 C13 C43 -178.99(15) . . . . ?
C9 C8 C13 C12 -1.4(2) . . . . ?
C7 C8 C13 C12 -173.19(14) . . . . ?
C9 C8 C13 C43 178.28(13) . . . . ?
C7 C8 C13 C43 6.5(2) . . . . ?
C1 C6 C14 C15 -120.36(16) . . . . ?
C7 C6 C14 C15 55.0(2) . . . . ?
C1 C6 C14 C19 54.5(2) . . . . ?
C7 C6 C14 C19 -130.06(17) . . . . ?
C19 C14 C15 C16 -0.8(2) . . . . ?
C6 C14 C15 C16 174.06(13) . . . . ?
C14 C15 C16 O20 -178.74(14) . . . . ?
C14 C15 C16 C17 -0.5(2) . . . . ?
O20 C16 C17 C18 179.11(14) . . . . ?
C15 C16 C17 C18 0.7(2) . . . . ?
C16 C17 C18 O22 -179.84(14) . . . . ?
C16 C17 C18 C19 0.3(3) . . . . ?
C15 C14 C19 C18 1.8(2) . . . . ?
C6 C14 C19 C18 -173.02(15) . . . . ?
O22 C18 C19 C14 178.64(15) . . . . ?
C17 C18 C19 C14 -1.5(2) . . . . ?
C17 C16 O20 C21 176.94(14) . . . . ?
C15 C16 O20 C21 -4.7(2) . . . . ?
C17 C18 O22 C23 176.30(16) . . . . ?
C19 C18 O22 C23 -3.9(3) . . . . ?
C6 C1 C31 C36 -12.5(2) . . . . ?
C2 C1 C31 C36 169.31(14) . . . . ?
C6 C1 C31 C32 166.96(14) . . . . ?
C2 C1 C31 C32 -11.2(2) . . . . ?
C36 C31 C32 O33 70.5(2) . . . . ?
C1 C31 C32 O33 -108.98(18) . . . . ?
C36 C31 C32 O34 -110.74(15) . . . . ?
C1 C31 C32 O34 69.76(18) . . . . ?
O33 C32 O34 C35 1.3(2) . . . . ?
C31 C32 O34 C35 -177.40(14) . . . . ?
C1 C31 C36 C37 4.9(2) . . . . ?
C32 C31 C36 C37 -174.63(13) . . . . ?
C1 C31 C36 C44 -179.32(13) . . . . ?
C32 C31 C36 C44 1.2(2) . . . . ?
C31 C36 C37 C7 11.7(2) . . . . ?
C44 C36 C37 C7 -163.86(13) . . . . ?
C31 C36 C37 C38 -165.34(13) . . . . ?
C44 C36 C37 C38 19.1(2) . . . . ?
C6 C7 C37 C36 -20.8(2) . . . . ?
C8 C7 C37 C36 154.78(14) . . . . ?
C6 C7 C37 C38 156.40(13) . . . . ?
C8 C7 C37 C38 -28.04(19) . . . . ?
C36 C37 C38 C43 -165.18(14) . . . . ?
C7 C37 C38 C43 17.8(2) . . . . ?
C36 C37 C38 C39 22.0(2) . . . . ?
C7 C37 C38 C39 -155.03(14) . . . . ?
C43 C38 C39 C40 2.5(2) . . . . ?
C37 C38 C39 C40 175.40(14) . . . . ?
C38 C39 C40 C41 -1.3(2) . . . . ?
C39 C40 C41 C42 -0.8(2) . . . . ?
C40 C41 C42 C43 1.6(2) . . . . ?
C41 C42 C43 C38 -0.3(2) . . . . ?
C41 C42 C43 C13 -179.97(14) . . . . ?
C39 C38 C43 C42 -1.6(2) . . . . ?
C37 C38 C43 C42 -174.70(13) . . . . ?
C39 C38 C43 C13 178.00(13) . . . . ?
C37 C38 C43 C13 4.9(2) . . . . ?
C12 C13 C43 C42 -17.8(2) . . . . ?
C8 C13 C43 C42 162.53(14) . . . . ?
C12 C13 C43 C38 162.58(14) . . . . ?
C8 C13 C43 C38 -17.1(2) . . . . ?
C31 C36 C44 C49 -114.78(16) . . . . ?
C37 C36 C44 C49 60.8(2) . . . . ?
C31 C36 C44 C45 61.44(19) . . . . ?
C37 C36 C44 C45 -122.95(16) . . . . ?
C49 C44 C45 C46 0.9(2) . . . . ?
C36 C44 C45 C46 -175.26(13) . . . . ?
C44 C45 C46 O50 179.92(14) . . . . ?
C44 C45 C46 C47 0.1(2) . . . . ?
O50 C46 C47 C48 179.38(14) . . . . ?
C45 C46 C47 C48 -0.7(2) . . . . ?
C46 C47 C48 O52 179.83(14) . . . . ?
C46 C47 C48 C49 0.5(2) . . . . ?
C45 C44 C49 C48 -1.2(2) . . . . ?
C36 C44 C49 C48 175.00(14) . . . . ?
O52 C48 C49 C44 -178.93(14) . . . . ?
C47 C48 C49 C44 0.5(2) . . . . ?
C45 C46 O50 C51 8.0(2) . . . . ?
C47 C46 O50 C51 -172.13(15) . . . . ?
C47 C48 O52 C53 -4.7(2) . . . . ?
C49 C48 O52 C53 174.72(15) . . . . ?
